data_2000695
loop_
_publ_author_name
'Jones, P. G.'

_publ_section_title
;
 Tetrakis(triphenylstibine)gold(I) perchlorate
;
_journal_issue 8
_journal_name_full 'Acta Crystallographica Section C'
_journal_page_first 1487
_journal_page_last 1488
_journal_paper_doi 10.1107/S0108270192000246
_journal_volume 48
_journal_year 1992
_chemical_formula_moiety 'C72 H60 Au1 Sb4,Cl1 O4'
_chemical_formula_sum 'C72 H60 Au Cl O4 Sb4'
_chemical_formula_weight 1708.6
_space_group_crystal_system trigonal
_space_group_IT_number 148
_space_group_name_Hall '-R 3'
_space_group_name_H-M_alt 'R -3 :H'
_cell_angle_alpha 90
_cell_angle_beta 90
_cell_angle_gamma 120
_cell_formula_units_Z 6
_cell_length_a 14.5860(8)
_cell_length_b 14.5860(8)
_cell_length_c 52.351(4)
_cell_volume 9645.6(11)
_diffrn_radiation_type Mo
_diffrn_radiation_wavelength 0.71069
_exptl_absorpt_coefficient_mu 2.8
_exptl_crystal_density_diffrn 1.765
_exptl_crystal_F_000 4944
_cod_data_source_file ha0090.cif
_cod_data_source_block ha0090a
_cod_depositor_comments
;
 Updating space group information and adding symmetry operation loop.

 Antanas Vaitkus,
 2017-08-14
;
_cod_original_cell_volume 9646
_cod_original_sg_symbol_H-M 'R -3 {hexagonal axes}'
_cod_original_formula_sum 'C72 H60 Au1 Cl1 O4 Sb4'
_cod_database_code 2000695

loop_
_space_group_symop_id
_space_group_symop_operation_xyz
1 x,y,z
2 -y,x-y,z
3 -x+y,-x,z
4 -x,-y,-z
5 y,-x+y,-z
6 x-y,x,-z
7 x+2/3,y+1/3,z+1/3
8 -y+2/3,x-y+1/3,z+1/3
9 -x+y+2/3,-x+1/3,z+1/3
10 -x+2/3,-y+1/3,-z+1/3
11 y+2/3,-x+y+1/3,-z+1/3
12 x-y+2/3,x+1/3,-z+1/3
13 x+1/3,y+2/3,z+2/3
14 -y+1/3,x-y+2/3,z+2/3
15 -x+y+1/3,-x+2/3,z+2/3
16 -x+1/3,-y+2/3,-z+2/3
17 y+1/3,-x+y+2/3,-z+2/3
18 x-y+1/3,x+2/3,-z+2/3

loop_
_atom_site_label
_atom_site_fract_x
_atom_site_fract_y
_atom_site_fract_z
_atom_site_U_iso_or_equiv
Au .6667 .3333 .586890(10) .0350(10)
Sb(1) .6667 .3333 .536110(10) .0420(10)
Sb(2) .52938(3) .38950(3) .603240(10) .0410(10)
C(12) .8356(4) .3650(3) .49670(10) .071(2)
C(13) .9088 .3445 .4846 .093(3)
C(14) .9235 .2623 .4933 .081(2)
C(15) .8649 .2006 .5140 .075(2)
C(16) .7916 .2210 .5260 .066(2)
C(11) .7769 .3032 .5174 .0460(10)
C(22) .4220(3) .3878(5) .65370(10) .089(3)
C(23) .4175 .4066 .6797 .121(4)
C(24) .5083 .4450 .6947 .117(4)
C(25) .6037 .4647 .6838 .096(3)
C(26) .6082 .4459 .6578 .073(2)
C(21) .5174 .4075 .6428 .057(2)
C(32) .3381(4) .1688(4) .59650(10) .077(2)
C(33) .2395 .0919 .5873 .096(3)
C(34) .1739 .1222 .5750 .081(2)
C(35) .2070 .2293 .5719 .075(2)
C(36) .3056 .3061 .5811 .060(2)
C(31) .3712 .2759 .5934 .0470(10)
C(42) .5708(4) .5659(4) .56530(10) .066(2)
C(43) .5667 .6524 .5553 .079(2)
C(44) .5239 .7022 .5698 .070(2)
C(45) .4852 .6654 .5943 .078(2)
C(46) .4893 .5789 .6043 .056(2)
C(41) .5321 .5291 .5898 .0430(10)
Cl(1) .3333 .6667 .1667 .077(2)
Cl(2) .0 .0 .0 .98(2)
O(1) .4293(14) .7169(16) .1516(3) .210(7)
O(2) .924(2) .9213(18) .0174(4) .303(13)
H(12) .8255 .4215 .4907 ?
H(13) .9492 .3870 .4704 ?
H(14) .9739 .2483 .4850 ?
H(15) .8750 .1440 .5200 ?
H(16) .7513 .1785 .5403 ?
H(22) .3595 .3614 .6434 ?
H(23) .3519 .3930 .6872 ?
H(24) .5052 .4579 .7126 ?
H(25) .6662 .4911 .6941 ?
H(26) .6739 .4595 .6503 ?
H(32) .3833 .1479 .6050 ?
H(33) .2168 .0182 .5894 ?
H(34) .1061 .0693 .5687 ?
H(35) .1618 .2501 .5635 ?
H(36) .3284 .3798 .5790 ?
H(42) .6003 .5316 .5553 ?
H(43) .5934 .6777 .5385 ?
H(44) .5211 .7618 .5629 ?
H(45) .4558 .6997 .6043 ?
H(46) .4627 .5536 .6211 ?

loop_
_geom_bond_atom_site_label_1
_geom_bond_atom_site_label_2
_geom_bond_distance
Au Sb(1) 2.658(2)
Sb(1) C(11) 2.110(6)
Sb(2) C(31) 2.124(4)
Au Sb(2) 2.656(2)
Sb(2) C(21) 2.105(6)
Sb(2) C(41) 2.136(6)
